data_2221525
loop_
_publ_author_name
'Zonouzi, Afsaneh'
'Biniaz, Mojtaba'
'Rahmani, Hossein'
'Ng, Seik Weng'

_publ_section_title
;
 1-(2-Ethoxy-2-methyl-2<i>H</i>-chromen-3-yl)ethanone
;
_journal_coeditor_code TK2390
_journal_issue 4
_journal_name_full 'Acta Crystallographica Section E'
_journal_page_first o752
_journal_paper_doi 10.1107/S1600536809008502
_journal_volume 65
_journal_year 2009
_chemical_formula_iupac 'C14 H16 O3'
_chemical_formula_moiety 'C14 H16 O3'
_chemical_formula_sum 'C14 H16 O3'
_chemical_formula_weight 232.27
_chemical_name_systematic
;
1-(2-Ethoxy-2-methyl-2<i>H</i>-chromen-3-yl)ethanone
;
_space_group_IT_number 15
_symmetry_cell_setting monoclinic
_symmetry_space_group_name_Hall '-C 2yc'
_symmetry_space_group_name_H-M 'C 1 2/c 1'
_atom_sites_solution_hydrogens geom
_atom_sites_solution_primary direct
_atom_sites_solution_secondary difmap
_audit_creation_method SHELXL-97
_cell_angle_alpha 90
_cell_angle_beta 123.2940(10)
_cell_angle_gamma 90
_cell_formula_units_Z 8
_cell_length_a 20.0084(5)
_cell_length_b 7.2637(2)
_cell_length_c 19.1056(5)
_cell_measurement_reflns_used 2233
_cell_measurement_temperature 123(2)
_cell_measurement_theta_max 28.1
_cell_measurement_theta_min 2.4
_cell_volume 2320.96(11)
_computing_cell_refinement 'SAINT (Bruker, 2008)'
_computing_data_collection 'APEX2 (Bruker, 2008)'
_computing_data_reduction 'SAINT (Bruker, 2008)'
_computing_molecular_graphics 'X-SEED (Barbour, 2001)'
_computing_publication_material 'publCIF (Westrip, 2009)'
_computing_structure_refinement 'SHELXL97 (Sheldrick, 2008)'
_computing_structure_solution 'SHELXS97 (Sheldrick, 2008)'
_diffrn_ambient_temperature 123(2)
_diffrn_measured_fraction_theta_full 0.992
_diffrn_measured_fraction_theta_max 0.992
_diffrn_measurement_device_type 'Bruker SMART APEX'
_diffrn_measurement_method \w
_diffrn_radiation_monochromator graphite
_diffrn_radiation_source 'fine-focus sealed tube'
_diffrn_radiation_type MoK\a
_diffrn_radiation_wavelength 0.71073
_diffrn_reflns_av_R_equivalents 0.035
_diffrn_reflns_av_sigmaI/netI 0.044
_diffrn_reflns_limit_h_max 25
_diffrn_reflns_limit_h_min -21
_diffrn_reflns_limit_k_max 9
_diffrn_reflns_limit_k_min -9
_diffrn_reflns_limit_l_max 23
_diffrn_reflns_limit_l_min -24
_diffrn_reflns_number 7793
_diffrn_reflns_theta_full 27.50
_diffrn_reflns_theta_max 27.5
_diffrn_reflns_theta_min 2.4
_diffrn_standards_decay_% 0
_diffrn_standards_interval_count 0
_diffrn_standards_interval_time 0
_diffrn_standards_number 0
_exptl_absorpt_coefficient_mu 0.093
_exptl_absorpt_correction_type none
_exptl_crystal_colour Colorless
_exptl_crystal_density_diffrn 1.329
_exptl_crystal_density_method 'not measured'
_exptl_crystal_description 'Irregular block'
_exptl_crystal_F_000 992
_exptl_crystal_size_max 0.25
_exptl_crystal_size_mid 0.20
_exptl_crystal_size_min 0.15
_refine_diff_density_max 0.355
_refine_diff_density_min -0.429
_refine_ls_extinction_method none
_refine_ls_goodness_of_fit_ref 1.03
_refine_ls_hydrogen_treatment constr
_refine_ls_matrix_type full
_refine_ls_number_parameters 157
_refine_ls_number_reflns 2655
_refine_ls_number_restraints 0
_refine_ls_restrained_S_all 1.03
_refine_ls_R_factor_all 0.060
_refine_ls_R_factor_gt 0.047
_refine_ls_shift/su_max_lt 0.001
_refine_ls_shift/su_mean 0.000
_refine_ls_structure_factor_coef Fsqd
_refine_ls_weighting_details 'calc w=1/[\s^2^(Fo^2^)+(0.0739P)^2^+1.4605P] where P=(Fo^2^+2Fc^2^)/3'
_refine_ls_weighting_scheme calc
_refine_ls_wR_factor_gt 0.129
_refine_ls_wR_factor_ref 0.140
_reflns_number_gt 2123
_reflns_number_total 2655
_reflns_threshold_expression I>2\s(I)
_cod_data_source_file tk2390.cif
_cod_data_source_block I
_cod_depositor_comments
;
The following automatic conversions were performed:
'_symmetry_cell_setting' value 'Monoclinic' changed to 'monoclinic'
according to '/home/saulius/struct/CIF-dictionaries/cif_core.dic'
dictionary named 'cif_core.dic' version 2.4.1 from
2010-06-29.

'_exptl_absorpt_correction_type' value 'None' changed to
'none' according to '/home/saulius/struct/CIF-dictionaries/cif_core.dic'
dictionary named 'cif_core.dic' version 2.4.1 from 2010-06-29.

Automatic conversion script
Id: cif_fix_enum 1527 2010-12-29 10:47:43Z saulius 

The following automatic conversions were performed:

'_symmetry_cell_setting' value 'Monoclinic' changed to 'monoclinic'
according to /home/saulius/struct/CIF-dictionaries/cif_core.dic
dictionary named 'cif_core.dic' version 2.4.1 from
2010-06-29.

'_exptl_absorpt_correction_type' value 'None' changed to
'none' according to
/home/saulius/struct/CIF-dictionaries/cif_core.dic dictionary named
'cif_core.dic' version 2.4.1 from 2010-06-29.

Automatic conversion script
Id: cif_fix_values 1715 2011-07-08 13:25:40Z adriana 
;
_cod_original_sg_symbol_H-M 'C 2/c'
_cod_database_code 2221525
_cod_database_fobs_code 2221525

loop_
_symmetry_equiv_pos_as_xyz
'x, y, z'
'x, -y, z+1/2'
'x+1/2, y+1/2, z'
'x+1/2, -y+1/2, z+1/2'
'-x, -y, -z'
'-x, y, -z-1/2'
'-x+1/2, -y+1/2, -z'
'-x+1/2, y+1/2, -z-1/2'

loop_
_atom_site_type_symbol
_atom_site_label
_atom_site_fract_x
_atom_site_fract_y
_atom_site_fract_z
_atom_site_U_iso_or_equiv
_atom_site_adp_type
_atom_site_calc_flag
_atom_site_refinement_flags
_atom_site_occupancy
_atom_site_disorder_assembly
_atom_site_disorder_group
O O1 0.13572(6) 0.55707(15) 0.32959(6) 0.0208(3) Uani d . 1 . .
O O2 0.17621(6) 0.25748(14) 0.32719(6) 0.0211(3) Uani d . 1 . .
O O3 0.36134(7) 0.35871(19) 0.38669(7) 0.0350(3) Uani d . 1 . .
C C1 0.19962(9) 0.4438(2) 0.33800(9) 0.0193(3) Uani d . 1 . .
C C2 0.27375(9) 0.4496(2) 0.42713(9) 0.0189(3) Uani d . 1 . .
C C3 0.26440(9) 0.4851(2) 0.49036(9) 0.0198(3) Uani d . 1 . .
H H3 0.3098 0.4792 0.5463 0.024 Uiso calc R 1 . .
C C4 0.18788(9) 0.5318(2) 0.47624(9) 0.0190(3) Uani d . 1 . .
C C5 0.17449(9) 0.5519(2) 0.54044(9) 0.0223(3) Uani d . 1 . .
H H5 0.2169 0.5303 0.5969 0.027 Uiso calc R 1 . .
C C6 0.10015(10) 0.6026(2) 0.52253(10) 0.0244(3) Uani d . 1 . .
H H6 0.0917 0.6164 0.5666 0.029 Uiso calc R 1 . .
C C7 0.03757(10) 0.6336(2) 0.43999(10) 0.0239(3) Uani d . 1 . .
H H7 -0.0135 0.6686 0.4280 0.029 Uiso calc R 1 . .
C C8 0.04917(9) 0.6137(2) 0.37524(9) 0.0222(3) Uani d . 1 . .
H H8 0.0063 0.6340 0.3189 0.027 Uiso calc R 1 . .
C C9 0.12413(9) 0.5638(2) 0.39363(9) 0.0185(3) Uani d . 1 . .
C C10 0.20936(10) 0.5212(2) 0.27015(9) 0.0250(4) Uani d . 1 . .
H H10A 0.1566 0.5384 0.2185 0.037 Uiso calc R 1 . .
H H10B 0.2407 0.4352 0.2597 0.037 Uiso calc R 1 . .
H H10C 0.2371 0.6399 0.2885 0.037 Uiso calc R 1 . .
C C11 0.11063(10) 0.2021(2) 0.24546(9) 0.0282(4) Uani d . 1 . .
H H11A 0.1250 0.2167 0.2037 0.034 Uiso calc R 1 . .
H H11B 0.0628 0.2781 0.2278 0.034 Uiso calc R 1 . .
C C12 0.09445(12) 0.0053(3) 0.25244(12) 0.0409(5) Uani d . 1 . .
H H12A 0.0504 -0.0390 0.1978 0.061 Uiso calc R 1 . .
H H12B 0.0798 -0.0068 0.2935 0.061 Uiso calc R 1 . .
H H12C 0.1425 -0.0678 0.2706 0.061 Uiso calc R 1 . .
C C13 0.35266(9) 0.3964(2) 0.44326(9) 0.0218(3) Uani d . 1 . .
C C14 0.42348(9) 0.3868(2) 0.53284(9) 0.0256(4) Uani d . 1 . .
H H14A 0.4721 0.3623 0.5337 0.038 Uiso calc R 1 . .
H H14B 0.4152 0.2876 0.5621 0.038 Uiso calc R 1 . .
H H14C 0.4291 0.5043 0.5608 0.038 Uiso calc R 1 . .

loop_
_atom_site_aniso_label
_atom_site_aniso_U_11
_atom_site_aniso_U_22
_atom_site_aniso_U_33
_atom_site_aniso_U_12
_atom_site_aniso_U_13
_atom_site_aniso_U_23
O1 0.0232(5) 0.0224(6) 0.0196(5) 0.0066(4) 0.0136(4) 0.0041(4)
O2 0.0220(6) 0.0178(6) 0.0183(5) 0.0008(4) 0.0077(4) 0.0006(4)
O3 0.0311(7) 0.0482(8) 0.0313(6) 0.0106(6) 0.0207(5) 0.0023(5)
C1 0.0206(7) 0.0186(7) 0.0207(7) 0.0030(6) 0.0126(6) 0.0013(5)
C2 0.0208(7) 0.0146(7) 0.0216(7) 0.0000(6) 0.0119(6) 0.0015(5)
C3 0.0203(7) 0.0171(7) 0.0202(7) -0.0003(6) 0.0101(6) 0.0003(5)
C4 0.0222(7) 0.0155(7) 0.0212(7) -0.0011(6) 0.0131(6) -0.0001(5)
C5 0.0258(8) 0.0206(8) 0.0211(7) 0.0000(6) 0.0132(6) 0.0001(6)
C6 0.0323(9) 0.0222(8) 0.0270(7) 0.0007(7) 0.0215(7) -0.0003(6)
C7 0.0238(8) 0.0213(8) 0.0321(8) 0.0023(6) 0.0189(7) 0.0005(6)
C8 0.0224(8) 0.0199(7) 0.0236(7) 0.0030(6) 0.0122(6) 0.0017(6)
C9 0.0237(7) 0.0142(7) 0.0200(7) 0.0002(6) 0.0135(6) 0.0006(5)
C10 0.0318(9) 0.0237(8) 0.0238(7) 0.0049(7) 0.0180(7) 0.0043(6)
C11 0.0257(8) 0.0265(9) 0.0207(7) -0.0003(7) 0.0054(6) -0.0016(6)
C12 0.0394(11) 0.0386(11) 0.0360(9) -0.0071(9) 0.0151(8) -0.0031(8)
C13 0.0229(8) 0.0176(7) 0.0264(7) 0.0003(6) 0.0145(6) 0.0007(6)
C14 0.0201(7) 0.0249(8) 0.0299(8) -0.0002(6) 0.0125(6) -0.0008(6)

loop_
_atom_type_symbol
_atom_type_description
_atom_type_scat_dispersion_real
_atom_type_scat_dispersion_imag
_atom_type_scat_source
C C 0.0033 0.0016 'International Tables Vol C Tables 4.2.6.8 and 6.1.1.4'
H H 0.0000 0.0000 'International Tables Vol C Tables 4.2.6.8 and 6.1.1.4'
O O 0.0106 0.0060 'International Tables Vol C Tables 4.2.6.8 and 6.1.1.4'

loop_
_geom_angle_atom_site_label_1
_geom_angle_atom_site_label_2
_geom_angle_atom_site_label_3
_geom_angle_site_symmetry_1
_geom_angle_site_symmetry_3
_geom_angle
_geom_angle_publ_flag
C9 O1 C1 . . 119.55(11) ?
C1 O2 C11 . . 117.31(11) ?
O2 C1 O1 . . 109.01(12) ?
O2 C1 C10 . . 114.69(12) ?
O1 C1 C10 . . 102.32(11) ?
O2 C1 C2 . . 103.36(11) ?
O1 C1 C2 . . 111.41(11) ?
C10 C1 C2 . . 116.12(13) ?
C3 C2 C13 . . 121.33(13) ?
C3 C2 C1 . . 118.58(13) ?
C13 C2 C1 . . 119.74(13) ?
C2 C3 C4 . . 122.28(13) ?
C2 C3 H3 . . 118.9 ?
C4 C3 H3 . . 118.9 ?
C5 C4 C9 . . 118.45(14) ?
C5 C4 C3 . . 123.72(13) ?
C9 C4 C3 . . 117.81(13) ?
C6 C5 C4 . . 120.60(14) ?
C6 C5 H5 . . 119.7 ?
C4 C5 H5 . . 119.7 ?
C5 C6 C7 . . 120.05(14) ?
C5 C6 H6 . . 120.0 ?
C7 C6 H6 . . 120.0 ?
C8 C7 C6 . . 120.47(14) ?
C8 C7 H7 . . 119.8 ?
C6 C7 H7 . . 119.8 ?
C7 C8 C9 . . 119.25(14) ?
C7 C8 H8 . . 120.4 ?
C9 C8 H8 . . 120.4 ?
O1 C9 C8 . . 118.29(13) ?
O1 C9 C4 . . 120.41(13) ?
C8 C9 C4 . . 121.18(13) ?
C1 C10 H10A . . 109.5 ?
C1 C10 H10B . . 109.5 ?
H10A C10 H10B . . 109.5 ?
C1 C10 H10C . . 109.5 ?
H10A C10 H10C . . 109.5 ?
H10B C10 H10C . . 109.5 ?
O2 C11 C12 . . 106.55(13) ?
O2 C11 H11A . . 110.4 ?
C12 C11 H11A . . 110.4 ?
O2 C11 H11B . . 110.4 ?
C12 C11 H11B . . 110.4 ?
H11A C11 H11B . . 108.6 ?
C11 C12 H12A . . 109.5 ?
C11 C12 H12B . . 109.5 ?
H12A C12 H12B . . 109.5 ?
C11 C12 H12C . . 109.5 ?
H12A C12 H12C . . 109.5 ?
H12B C12 H12C . . 109.5 ?
O3 C13 C2 . . 121.91(13) ?
O3 C13 C14 . . 119.59(14) ?
C2 C13 C14 . . 118.49(13) ?
C13 C14 H14A . . 109.5 ?
C13 C14 H14B . . 109.5 ?
H14A C14 H14B . . 109.5 ?
C13 C14 H14C . . 109.5 ?
H14A C14 H14C . . 109.5 ?
H14B C14 H14C . . 109.5 ?

loop_
_geom_bond_atom_site_label_1
_geom_bond_atom_site_label_2
_geom_bond_site_symmetry_2
_geom_bond_distance
_geom_bond_publ_flag
O1 C9 . 1.3654(17) ?
O1 C1 . 1.4531(18) ?
O2 C1 . 1.4101(18) ?
O2 C11 . 1.4397(17) ?
O3 C13 . 1.2164(18) ?
C1 C10 . 1.520(2) ?
C1 C2 . 1.5259(19) ?
C2 C3 . 1.345(2) ?
C2 C13 . 1.484(2) ?
C3 C4 . 1.442(2) ?
C3 H3 . 0.9500 ?
C4 C5 . 1.400(2) ?
C4 C9 . 1.4006(19) ?
C5 C6 . 1.381(2) ?
C5 H5 . 0.9500 ?
C6 C7 . 1.392(2) ?
C6 H6 . 0.9500 ?
C7 C8 . 1.386(2) ?
C7 H7 . 0.9500 ?
C8 C9 . 1.388(2) ?
C8 H8 . 0.9500 ?
C10 H10A . 0.9800 ?
C10 H10B . 0.9800 ?
C10 H10C . 0.9800 ?
C11 C12 . 1.488(3) ?
C11 H11A . 0.9900 ?
C11 H11B . 0.9900 ?
C12 H12A . 0.9800 ?
C12 H12B . 0.9800 ?
C12 H12C . 0.9800 ?
C13 C14 . 1.510(2) ?
C14 H14A . 0.9800 ?
C14 H14B . 0.9800 ?
C14 H14C . 0.9800 ?

loop_
_geom_torsion_atom_site_label_1
_geom_torsion_atom_site_label_2
_geom_torsion_atom_site_label_3
_geom_torsion_atom_site_label_4
_geom_torsion_site_symmetry_1
_geom_torsion_site_symmetry_2
_geom_torsion_site_symmetry_3
_geom_torsion_site_symmetry_4
_geom_torsion
_geom_torsion_publ_flag
C11 O2 C1 O1 . . . . 66.57(15) ?
C11 O2 C1 C10 . . . . -47.43(18) ?
C11 O2 C1 C2 . . . . -174.83(12) ?
C9 O1 C1 O2 . . . . 75.85(15) ?
C9 O1 C1 C10 . . . . -162.31(12) ?
C9 O1 C1 C2 . . . . -37.58(17) ?
O2 C1 C2 C3 . . . . -90.42(15) ?
O1 C1 C2 C3 . . . . 26.51(19) ?
C10 C1 C2 C3 . . . . 143.09(15) ?
O2 C1 C2 C13 . . . . 82.91(16) ?
O1 C1 C2 C13 . . . . -160.17(13) ?
C10 C1 C2 C13 . . . . -43.59(19) ?
C13 C2 C3 C4 . . . . -178.17(14) ?
C1 C2 C3 C4 . . . . -5.0(2) ?
C2 C3 C4 C5 . . . . 173.50(14) ?
C2 C3 C4 C9 . . . . -8.3(2) ?
C9 C4 C5 C6 . . . . -0.2(2) ?
C3 C4 C5 C6 . . . . 177.92(15) ?
C4 C5 C6 C7 . . . . 0.3(2) ?
C5 C6 C7 C8 . . . . 0.1(2) ?
C6 C7 C8 C9 . . . . -0.5(2) ?
C1 O1 C9 C8 . . . . -157.01(13) ?
C1 O1 C9 C4 . . . . 26.77(19) ?
C7 C8 C9 O1 . . . . -175.65(13) ?
C7 C8 C9 C4 . . . . 0.5(2) ?
C5 C4 C9 O1 . . . . 175.92(13) ?
C3 C4 C9 O1 . . . . -2.3(2) ?
C5 C4 C9 C8 . . . . -0.2(2) ?
C3 C4 C9 C8 . . . . -178.45(14) ?
C1 O2 C11 C12 . . . . -176.06(14) ?
C3 C2 C13 O3 . . . . 177.78(15) ?
C1 C2 C13 O3 . . . . 4.6(2) ?
C3 C2 C13 C14 . . . . -1.4(2) ?
C1 C2 C13 C14 . . . . -174.50(13) ?
